data_4088506
loop_
_publ_author_name
'Sato, Yasuhiro'
'Kayaki, Yoshihito'
'Ikariya, Takao'

_publ_section_title
;
 Cationic Iridium and Rhodium Complexes with C--N Chelating Primary
 Benzylic Amine Ligands as Potent Catalysts for Hydrogenation of
 Unsaturated Carbon--Nitrogen Bonds
;
_journal_issue 9
_journal_name_full Organometallics
_journal_page_first 1257
_journal_paper_doi 10.1021/acs.organomet.6b00133
_journal_volume 35
_journal_year 2016
_chemical_formula_moiety 'C31 H34 F6 N2 Rh Sb'
_chemical_formula_sum 'C31 H34 F6 N2 Rh Sb'
_chemical_formula_weight 773.27
_space_group_IT_number 61
_space_group_name_Hall '-P 2ac 2ab'
_space_group_name_H-M_alt 'P b c a'
_symmetry_cell_setting orthorhombic
_symmetry_Int_Tables_number 61
_symmetry_space_group_name_Hall '-P 2ac 2ab'
_symmetry_space_group_name_H-M 'P b c a'
_atom_sites_solution_hydrogens geom
_atom_sites_solution_primary direct
_atom_sites_solution_secondary difmap
_cell_angle_alpha 90.0000
_cell_angle_beta 90.0000
_cell_angle_gamma 90.0000
_cell_formula_units_Z 8
_cell_length_a 17.7331(19)
_cell_length_b 17.5251(19)
_cell_length_c 19.791(2)
_cell_measurement_reflns_used 6386
_cell_measurement_temperature 93
_cell_measurement_theta_max 27.49
_cell_measurement_theta_min 3.09
_cell_volume 6150.5(11)
_computing_cell_refinement CrystalClear
_computing_data_collection 'CrystalClear (Rigaku Inc., 2008)'
_computing_data_reduction CrystalClear
_computing_molecular_graphics 'CrystalStructure 4.0'
_computing_publication_material 'CrystalStructure 4.0 (Rigaku, 2010)'
_computing_structure_refinement 'CRYSTALS (Carruthers, et al., 1999)'
_computing_structure_solution 'SIR2002 (Burla, et al., 2003)'
_diffrn_ambient_temperature 93
_diffrn_detector_area_resol_mean 7.111
_diffrn_measured_fraction_theta_full 0.995
_diffrn_measured_fraction_theta_max 0.995
_diffrn_measurement_device_type 'Rigaku Saturn724'
_diffrn_measurement_method \w
_diffrn_radiation_type 'Mo K\a'
_diffrn_radiation_wavelength 0.71075
_diffrn_reflns_av_R_equivalents 0.0471
_diffrn_reflns_limit_h_max 22
_diffrn_reflns_limit_h_min -22
_diffrn_reflns_limit_k_max 22
_diffrn_reflns_limit_k_min -22
_diffrn_reflns_limit_l_max 23
_diffrn_reflns_limit_l_min -25
_diffrn_reflns_number 48643
_diffrn_reflns_theta_full 27.50
_diffrn_reflns_theta_max 27.50
_diffrn_standards_number 0
_exptl_absorpt_coefficient_mu 1.472
_exptl_absorpt_correction_T_max 0.863
_exptl_absorpt_correction_T_min 0.757
_exptl_absorpt_correction_type multi-scan
_exptl_absorpt_process_details 'REQAB (Rigaku, 1998)'
_exptl_crystal_colour yellow
_exptl_crystal_density_diffrn 1.670
_exptl_crystal_density_method 'not measured'
_exptl_crystal_description block
_exptl_crystal_F_000 3072.00
_exptl_crystal_size_max 0.100
_exptl_crystal_size_mid 0.100
_exptl_crystal_size_min 0.100
_refine_diff_density_max 2.030
_refine_diff_density_min -1.600
_refine_ls_extinction_method none
_refine_ls_goodness_of_fit_ref 1.000
_refine_ls_hydrogen_treatment constr
_refine_ls_number_parameters 404
_refine_ls_number_reflns 6714
_refine_ls_R_factor_gt 0.0618
_refine_ls_shift/su_max 0.000
_refine_ls_structure_factor_coef Fsqd
_refine_ls_weighting_details 'w = 1/[0.0010Fo^2^ + 4.6000\s(Fo^2^) + 1.5000]/(4Fo^2^)'
_refine_ls_weighting_scheme calc
_refine_ls_wR_factor_ref 0.1286
_reflns_number_gt 5966
_reflns_number_total 7039
_reflns_threshold_expression F^2^>2.0\s(F^2^)
_cod_data_source_file om6b00133_si_002.cif
_cod_data_source_block 2b
_cod_original_cell_volume 6150.5(12)
_cod_database_code 4088506

loop_
_symmetry_equiv_pos_site_id
_symmetry_equiv_pos_as_xyz
1 +X,+Y,+Z
2 1/2-X,1/2+Y,+Z
3 +X,1/2-Y,1/2+Z
4 1/2-X,-Y,1/2+Z
5 -X,-Y,-Z
6 1/2+X,1/2-Y,-Z
7 -X,1/2+Y,1/2-Z
8 1/2+X,+Y,1/2-Z

loop_
_atom_site_label
_atom_site_type_symbol
_atom_site_fract_x
_atom_site_fract_y
_atom_site_fract_z
_atom_site_U_iso_or_equiv
_atom_site_adp_type
_atom_site_occupancy
_atom_site_symmetry_multiplicity
_atom_site_calc_flag
_atom_site_refinement_flags
Sb1 Sb 0.05411(2) 0.61981(2) 0.76711(2) 0.03685(12) Uani 1.0 8 d .
Rh1 Rh 0.21648(2) 0.40735(2) 0.64383(2) 0.01484(10) Uani 1.0 8 d .
F1 F 0.0306(5) 0.5919(4) 0.6794(3) 0.134(3) Uani 1.0 8 d .
F2 F 0.0358(3) 0.5194(2) 0.7915(2) 0.0726(15) Uani 1.0 8 d .
F3 F 0.1500(3) 0.5955(4) 0.7413(4) 0.132(3) Uani 1.0 8 d .
F4 F 0.0767(5) 0.7192(3) 0.7466(4) 0.179(4) Uani 1.0 8 d .
F5 F -0.0458(3) 0.6423(4) 0.7856(4) 0.131(3) Uani 1.0 8 d .
F6 F 0.0797(5) 0.6394(4) 0.8554(3) 0.140(3) Uani 1.0 8 d .
N1 N 0.1895(2) 0.5170(2) 0.60575(18) 0.0183(10) Uani 1.0 8 d .
N2 N 0.1015(3) 0.3951(2) 0.6615(2) 0.0213(11) Uani 1.0 8 d .
C1 C 0.3364(3) 0.4030(3) 0.6608(3) 0.0207(12) Uani 1.0 8 d .
C2 C 0.3020(3) 0.4402(3) 0.7206(3) 0.0231(12) Uani 1.0 8 d .
C3 C 0.2522(3) 0.3894(3) 0.7506(3) 0.0258(13) Uani 1.0 8 d .
C4 C 0.2534(3) 0.3181(3) 0.7121(3) 0.0242(13) Uani 1.0 8 d .
C5 C 0.3081(3) 0.3255(3) 0.6604(3) 0.0211(12) Uani 1.0 8 d .
C6 C 0.4007(3) 0.4302(4) 0.6206(3) 0.0323(15) Uani 1.0 8 d .
C7 C 0.3189(3) 0.5211(3) 0.7413(3) 0.0370(16) Uani 1.0 8 d .
C8 C 0.2047(4) 0.4036(4) 0.8120(3) 0.0424(17) Uani 1.0 8 d .
C9 C 0.2109(4) 0.2472(4) 0.7302(3) 0.0436(18) Uani 1.0 8 d .
C10 C 0.3351(3) 0.2656(3) 0.6131(3) 0.0338(15) Uani 1.0 8 d .
C11 C 0.1947(3) 0.3842(3) 0.5443(3) 0.0150(11) Uani 1.0 8 d .
C12 C 0.1823(3) 0.3117(3) 0.5175(3) 0.0200(12) Uani 1.0 8 d .
C13 C 0.1619(3) 0.3013(3) 0.4499(3) 0.0243(13) Uani 1.0 8 d .
C14 C 0.1533(3) 0.3639(3) 0.4078(3) 0.0243(13) Uani 1.0 8 d .
C15 C 0.1652(3) 0.4374(3) 0.4342(3) 0.0209(12) Uani 1.0 8 d .
C16 C 0.1862(3) 0.4468(3) 0.5012(3) 0.0168(11) Uani 1.0 8 d .
C17 C 0.2039(3) 0.5251(3) 0.5303(3) 0.0164(11) Uani 1.0 8 d .
C18 C 0.2871(3) 0.5458(3) 0.5201(3) 0.0175(11) Uani 1.0 8 d .
C19 C 0.3202(3) 0.6024(3) 0.5596(3) 0.0252(13) Uani 1.0 8 d .
C20 C 0.3947(3) 0.6251(3) 0.5500(3) 0.0281(14) Uani 1.0 8 d .
C21 C 0.4373(3) 0.5914(3) 0.5006(3) 0.0308(14) Uani 1.0 8 d .
C22 C 0.4055(3) 0.5346(3) 0.4603(3) 0.0275(14) Uani 1.0 8 d .
C23 C 0.3311(3) 0.5115(3) 0.4708(3) 0.0207(12) Uani 1.0 8 d .
C24 C 0.1515(3) 0.5876(3) 0.5022(3) 0.0181(11) Uani 1.0 8 d .
C25 C 0.1780(3) 0.6511(3) 0.4677(3) 0.0195(12) Uani 1.0 8 d .
C26 C 0.1280(3) 0.7070(3) 0.4444(3) 0.0264(13) Uani 1.0 8 d .
C27 C 0.0515(3) 0.6994(3) 0.4558(3) 0.0283(14) Uani 1.0 8 d .
C28 C 0.0238(3) 0.6366(3) 0.4892(3) 0.0284(14) Uani 1.0 8 d .
C29 C 0.0734(3) 0.5807(3) 0.5121(3) 0.0228(13) Uani 1.0 8 d .
C30 C 0.0404(3) 0.3905(3) 0.6754(3) 0.0244(13) Uani 1.0 8 d .
C31 C -0.0384(3) 0.3864(4) 0.6969(3) 0.0371(16) Uani 1.0 8 d .
H1 H 0.1387 0.5371 0.6033 0.0221 Uiso 1.0 8 calc R
H2 H 0.2166 0.5632 0.6176 0.0222 Uiso 1.0 8 calc R
H3 H 0.3895 0.4237 0.5735 0.0390 Uiso 1.0 8 calc R
H4 H 0.4091 0.4834 0.6298 0.0388 Uiso 1.0 8 calc R
H5 H 0.4452 0.4018 0.6318 0.0389 Uiso 1.0 8 calc R
H6 H 0.2790 0.5395 0.7697 0.0443 Uiso 1.0 8 calc R
H7 H 0.3656 0.5224 0.7657 0.0443 Uiso 1.0 8 calc R
H8 H 0.3227 0.5528 0.7019 0.0444 Uiso 1.0 8 calc R
H9 H 0.1718 0.4460 0.8036 0.0510 Uiso 1.0 8 calc R
H10 H 0.1752 0.3592 0.8224 0.0510 Uiso 1.0 8 calc R
H11 H 0.2371 0.4153 0.8494 0.0512 Uiso 1.0 8 calc R
H12 H 0.2457 0.2077 0.7425 0.0525 Uiso 1.0 8 calc R
H13 H 0.1779 0.2575 0.7675 0.0525 Uiso 1.0 8 calc R
H14 H 0.1817 0.2310 0.6920 0.0525 Uiso 1.0 8 calc R
H15 H 0.2932 0.2461 0.5876 0.0408 Uiso 1.0 8 calc R
H16 H 0.3718 0.2867 0.5827 0.0407 Uiso 1.0 8 calc R
H17 H 0.3575 0.2249 0.6385 0.0409 Uiso 1.0 8 calc R
H18 H 0.1873 0.2692 0.5454 0.0240 Uiso 1.0 8 calc R
H19 H 0.1548 0.2524 0.4328 0.0292 Uiso 1.0 8 calc R
H20 H 0.1392 0.3576 0.3629 0.0291 Uiso 1.0 8 calc R
H21 H 0.1591 0.4799 0.4065 0.0251 Uiso 1.0 8 calc R
H22 H 0.2917 0.6261 0.5930 0.0303 Uiso 1.0 8 calc R
H23 H 0.4158 0.6624 0.5775 0.0337 Uiso 1.0 8 calc R
H24 H 0.4870 0.6066 0.4939 0.0369 Uiso 1.0 8 calc R
H25 H 0.4342 0.5119 0.4265 0.0330 Uiso 1.0 8 calc R
H26 H 0.3103 0.4731 0.4443 0.0248 Uiso 1.0 8 calc R
H27 H 0.2295 0.6562 0.4599 0.0234 Uiso 1.0 8 calc R
H28 H 0.1463 0.7492 0.4209 0.0317 Uiso 1.0 8 calc R
H29 H 0.0183 0.7370 0.4410 0.0341 Uiso 1.0 8 calc R
H30 H -0.0278 0.6313 0.4964 0.0341 Uiso 1.0 8 calc R
H31 H 0.0547 0.5378 0.5342 0.0274 Uiso 1.0 8 calc R
H32 H -0.0631 0.4334 0.6853 0.0449 Uiso 1.0 8 calc R
H33 H -0.0632 0.3448 0.6745 0.0448 Uiso 1.0 8 calc R
H34 H -0.0408 0.3789 0.7449 0.0448 Uiso 1.0 8 calc R

loop_
_atom_site_aniso_label
_atom_site_aniso_U_11
_atom_site_aniso_U_22
_atom_site_aniso_U_33
_atom_site_aniso_U_12
_atom_site_aniso_U_13
_atom_site_aniso_U_23
Sb1 0.0353(3) 0.0269(3) 0.0484(3) -0.00084(15) 0.02190(17) -0.00072(16)
Rh1 0.01410(18) 0.01744(19) 0.01297(18) 0.00272(13) -0.00046(12) 0.00066(13)
F1 0.183(7) 0.171(6) 0.047(3) 0.046(5) -0.009(4) 0.028(4)
F2 0.124(4) 0.039(3) 0.055(3) -0.012(3) 0.017(3) -0.0002(18)
F3 0.049(3) 0.101(5) 0.244(8) -0.007(3) 0.060(4) -0.053(5)
F4 0.284(9) 0.028(3) 0.224(8) 0.013(4) 0.210(7) 0.017(4)
F5 0.060(4) 0.153(6) 0.180(7) 0.057(4) 0.040(4) 0.015(5)
F6 0.191(7) 0.147(6) 0.081(4) -0.080(5) -0.011(4) -0.055(4)
N1 0.0209(19) 0.0165(19) 0.0175(19) 0.0024(15) -0.0012(15) 0.0001(15)
N2 0.020(2) 0.023(2) 0.021(2) 0.0026(16) 0.0005(16) 0.0030(16)
C1 0.011(2) 0.024(3) 0.027(3) 0.0031(17) -0.0128(18) 0.0007(19)
C2 0.024(3) 0.025(3) 0.020(3) 0.006(2) -0.0141(19) -0.0034(19)
C3 0.026(3) 0.038(3) 0.014(3) 0.009(3) -0.0061(19) 0.007(2)
C4 0.024(3) 0.026(3) 0.022(3) 0.006(2) -0.0032(19) 0.008(2)
C5 0.025(3) 0.019(3) 0.019(3) 0.0073(18) -0.0050(19) -0.0012(18)
C6 0.017(3) 0.045(4) 0.036(3) 0.001(3) -0.005(2) 0.014(3)
C7 0.039(4) 0.029(3) 0.043(4) 0.003(3) -0.017(3) -0.008(3)
C8 0.049(4) 0.063(4) 0.015(3) 0.026(3) 0.002(3) 0.007(3)
C9 0.039(4) 0.040(4) 0.052(4) 0.001(3) -0.005(3) 0.025(3)
C10 0.034(3) 0.032(3) 0.036(3) 0.015(3) -0.006(3) -0.004(3)
C11 0.0114(19) 0.017(2) 0.017(3) 0.0016(16) -0.0009(16) 0.0012(17)
C12 0.019(3) 0.018(3) 0.024(3) 0.0018(18) -0.0043(18) 0.0032(18)
C13 0.022(3) 0.024(3) 0.027(3) -0.0002(19) -0.002(2) -0.004(2)
C14 0.025(3) 0.030(3) 0.018(3) 0.004(2) -0.0036(19) -0.006(2)
C15 0.025(3) 0.016(3) 0.022(3) 0.0028(18) 0.0015(19) 0.0020(18)
C16 0.010(2) 0.020(3) 0.021(3) 0.0013(16) -0.0013(17) 0.0008(18)
C17 0.014(2) 0.018(3) 0.018(3) 0.0013(16) -0.0001(17) 0.0022(17)
C18 0.014(2) 0.017(3) 0.021(3) 0.0025(17) -0.0002(17) 0.0053(17)
C19 0.022(3) 0.022(3) 0.032(3) 0.0010(19) -0.004(2) -0.004(2)
C20 0.019(3) 0.024(3) 0.041(3) -0.0029(19) -0.005(3) 0.001(3)
C21 0.016(3) 0.034(3) 0.043(3) -0.000(2) -0.001(2) 0.011(3)
C22 0.017(3) 0.033(3) 0.033(3) 0.005(2) 0.007(2) 0.008(3)
C23 0.020(3) 0.024(3) 0.019(3) 0.0028(19) -0.0001(18) 0.0017(19)
C24 0.020(3) 0.019(3) 0.015(2) 0.0022(18) -0.0019(18) -0.0031(18)
C25 0.019(3) 0.023(3) 0.016(3) -0.0011(19) -0.0022(18) -0.0008(18)
C26 0.033(3) 0.020(3) 0.025(3) 0.004(2) -0.006(2) 0.004(2)
C27 0.029(3) 0.027(3) 0.028(3) 0.012(3) -0.010(2) 0.001(2)
C28 0.019(3) 0.036(3) 0.030(3) 0.010(2) -0.007(2) 0.002(3)
C29 0.014(2) 0.031(3) 0.023(3) 0.0004(19) -0.0012(18) 0.004(2)
C30 0.022(3) 0.025(3) 0.026(3) -0.000(2) 0.003(2) -0.007(2)
C31 0.020(3) 0.047(4) 0.044(4) -0.005(3) 0.014(3) -0.012(3)

loop_
_atom_type_symbol
_atom_type_description
_atom_type_scat_dispersion_real
_atom_type_scat_dispersion_imag
_atom_type_scat_source
C C 0.0033 0.0016
;
International Tables for Crystallography
(1992, Vol. C, Tables 4.2.6.8 and 6.1.1.4)
;
H H 0.0000 0.0000
;
International Tables for Crystallography
(1992, Vol. C, Table 6.1.1.4)
;
F F 0.0171 0.0103
;
International Tables for Crystallography
(1992, Vol. C, Tables 4.2.6.8 and 6.1.1.4)
;
N N 0.0061 0.0033
;
International Tables for Crystallography
(1992, Vol. C, Tables 4.2.6.8 and 6.1.1.4)
;
Rh Rh -1.1178 0.9187
;
International Tables for Crystallography
(1992, Vol. C, Tables 4.2.6.8 and 6.1.1.4)
;
Sb Sb -0.5866 1.5461
;
International Tables for Crystallography
(1992, Vol. C, Tables 4.2.6.8 and 6.1.1.4)
;

loop_
_geom_angle_atom_site_label_1
_geom_angle_atom_site_label_2
_geom_angle_atom_site_label_3
_geom_angle
_geom_angle_publ_flag
F1 Sb1 F2 87.4(3) yes
F1 Sb1 F3 83.5(4) yes
F1 Sb1 F4 95.3(4) yes
F1 Sb1 F5 91.5(4) yes
F1 Sb1 F6 175.3(3) yes
F2 Sb1 F3 90.8(3) yes
F2 Sb1 F4 176.6(3) yes
F2 Sb1 F5 89.0(3) yes
F2 Sb1 F6 88.4(3) yes
F3 Sb1 F4 87.5(4) yes
F3 Sb1 F5 174.9(4) yes
F3 Sb1 F6 94.6(4) yes
F4 Sb1 F5 92.9(4) yes
F4 Sb1 F6 88.8(4) yes
F5 Sb1 F6 90.5(4) yes
N1 Rh1 N2 86.11(14) yes
N1 Rh1 C1 108.06(16) yes
N1 Rh1 C2 99.33(16) yes
N1 Rh1 C3 121.97(17) yes
N1 Rh1 C4 160.75(16) yes
N1 Rh1 C5 144.48(16) yes
N1 Rh1 C11 78.18(15) yes
N2 Rh1 C1 159.71(17) yes
N2 Rh1 C2 125.50(17) yes
N2 Rh1 C3 96.02(17) yes
N2 Rh1 C4 96.73(17) yes
N2 Rh1 C5 129.35(16) yes
N2 Rh1 C11 87.50(16) yes
C1 Rh1 C2 39.56(18) yes
C1 Rh1 C3 64.30(18) yes
C1 Rh1 C4 65.11(18) yes
C1 Rh1 C5 38.91(17) yes
C1 Rh1 C11 109.22(17) yes
C2 Rh1 C3 36.31(18) yes
C2 Rh1 C4 63.56(18) yes
C2 Rh1 C5 63.99(17) yes
C2 Rh1 C11 146.89(17) yes
C3 Rh1 C4 38.87(18) yes
C3 Rh1 C5 63.57(18) yes
C3 Rh1 C11 159.67(18) yes
C4 Rh1 C5 37.88(18) yes
C4 Rh1 C11 120.88(17) yes
C5 Rh1 C11 98.86(17) yes
Rh1 N1 C17 113.4(3) yes
Rh1 N2 C30 175.1(4) yes
Rh1 C1 C2 72.7(3) yes
Rh1 C1 C5 71.9(3) yes
Rh1 C1 C6 132.0(4) yes
C2 C1 C5 105.9(4) yes
C2 C1 C6 127.5(5) yes
C5 C1 C6 124.8(5) yes
Rh1 C2 C1 67.8(3) yes
Rh1 C2 C3 72.0(3) yes
Rh1 C2 C7 124.4(4) yes
C1 C2 C3 108.7(4) yes
C1 C2 C7 123.3(5) yes
C3 C2 C7 127.9(5) yes
Rh1 C3 C2 71.6(3) yes
Rh1 C3 C4 68.4(3) yes
Rh1 C3 C8 125.8(4) yes
C2 C3 C4 108.4(5) yes
C2 C3 C8 126.7(5) yes
C4 C3 C8 124.8(5) yes
Rh1 C4 C3 72.7(3) yes
Rh1 C4 C5 72.0(3) yes
Rh1 C4 C9 126.5(4) yes
C3 C4 C5 107.9(4) yes
C3 C4 C9 125.2(5) yes
C5 C4 C9 126.5(5) yes
Rh1 C5 C1 69.1(3) yes
Rh1 C5 C4 70.2(3) yes
Rh1 C5 C10 127.3(4) yes
C1 C5 C4 108.6(4) yes
C1 C5 C10 123.7(5) yes
C4 C5 C10 127.7(5) yes
Rh1 C11 C12 125.2(4) yes
Rh1 C11 C16 116.8(3) yes
C12 C11 C16 117.8(4) yes
C11 C12 C13 121.5(5) yes
C12 C13 C14 120.1(5) yes
C13 C14 C15 119.0(5) yes
C14 C15 C16 120.2(4) yes
C11 C16 C15 121.3(4) yes
C11 C16 C17 117.1(4) yes
C15 C16 C17 121.5(4) yes
N1 C17 C16 104.6(4) yes
N1 C17 C18 108.2(4) yes
N1 C17 C24 108.7(4) yes
C16 C17 C18 111.3(4) yes
C16 C17 C24 112.4(4) yes
C18 C17 C24 111.4(4) yes
C17 C18 C19 120.0(4) yes
C17 C18 C23 122.0(4) yes
C19 C18 C23 117.9(4) yes
C18 C19 C20 121.7(5) yes
C19 C20 C21 119.9(5) yes
C20 C21 C22 119.5(5) yes
C21 C22 C23 120.3(5) yes
C18 C23 C22 120.7(5) yes
C17 C24 C25 122.9(4) yes
C17 C24 C29 118.8(4) yes
C25 C24 C29 118.2(4) yes
C24 C25 C26 120.6(5) yes
C25 C26 C27 120.0(5) yes
C26 C27 C28 120.4(5) yes
C27 C28 C29 119.6(5) yes
C24 C29 C28 121.1(5) yes
N2 C30 C31 177.1(6) yes
Rh1 N1 H1 123.878 no
Rh1 N1 H2 124.001 no
C17 N1 H1 94.121 no
C17 N1 H2 94.358 no
H1 N1 H2 99.758 no
C1 C6 H3 109.087 no
C1 C6 H4 109.363 no
C1 C6 H5 110.065 no
H3 C6 H4 109.439 no
H3 C6 H5 109.427 no
H4 C6 H5 109.445 no
C2 C7 H6 109.274 no
C2 C7 H7 109.359 no
C2 C7 H8 109.872 no
H6 C7 H7 109.441 no
H6 C7 H8 109.434 no
H7 C7 H8 109.447 no
C3 C8 H9 109.305 no
C3 C8 H10 110.260 no
C3 C8 H11 108.935 no
H9 C8 H10 109.442 no
H9 C8 H11 109.436 no
H10 C8 H11 109.446 no
C4 C9 H12 109.608 no
C4 C9 H13 109.609 no
C4 C9 H14 109.285 no
H12 C9 H13 109.434 no
H12 C9 H14 109.441 no
H13 C9 H14 109.451 no
C5 C10 H15 109.536 no
C5 C10 H16 109.870 no
C5 C10 H17 109.101 no
H15 C10 H16 109.437 no
H15 C10 H17 109.442 no
H16 C10 H17 109.439 no
C11 C12 H18 119.281 no
C13 C12 H18 119.170 no
C12 C13 H19 120.257 no
C14 C13 H19 119.623 no
C13 C14 H20 120.761 no
C15 C14 H20 120.206 no
C14 C15 H21 119.817 no
C16 C15 H21 120.003 no
C18 C19 H22 119.234 no
C20 C19 H22 119.031 no
C19 C20 H23 120.175 no
C21 C20 H23 119.948 no
C20 C21 H24 120.051 no
C22 C21 H24 120.420 no
C21 C22 H25 119.693 no
C23 C22 H25 120.021 no
C18 C23 H26 119.283 no
C22 C23 H26 120.041 no
C24 C25 H27 119.357 no
C26 C25 H27 120.053 no
C25 C26 H28 119.980 no
C27 C26 H28 119.992 no
C26 C27 H29 120.038 no
C28 C27 H29 119.521 no
C27 C28 H30 120.330 no
C29 C28 H30 120.051 no
C24 C29 H31 119.156 no
C28 C29 H31 119.755 no
C30 C31 H32 108.884 no
C30 C31 H33 109.959 no
C30 C31 H34 109.648 no
H32 C31 H33 109.441 no
H32 C31 H34 109.448 no
H33 C31 H34 109.446 no

loop_
_geom_bond_atom_site_label_1
_geom_bond_atom_site_label_2
_geom_bond_distance
_geom_bond_publ_flag
Sb1 F1 1.851(6) yes
Sb1 F2 1.854(4) yes
Sb1 F3 1.825(6) yes
Sb1 F4 1.832(5) yes
Sb1 F5 1.851(6) yes
Sb1 F6 1.838(6) yes
Rh1 N1 2.118(4) yes
Rh1 N2 2.081(4) yes
Rh1 C1 2.155(5) yes
Rh1 C2 2.223(5) yes
Rh1 C3 2.228(5) yes
Rh1 C4 2.169(5) yes
Rh1 C5 2.192(5) yes
Rh1 C11 2.048(5) yes
N1 C17 1.522(6) yes
N2 C30 1.120(7) yes
C1 C2 1.483(7) yes
C1 C5 1.449(7) yes
C1 C6 1.470(7) yes
C2 C3 1.387(7) yes
C2 C7 1.505(7) yes
C3 C4 1.464(7) yes
C3 C8 1.499(8) yes
C4 C5 1.416(7) yes
C4 C9 1.496(8) yes
C5 C10 1.487(7) yes
C11 C12 1.393(6) yes
C11 C16 1.398(6) yes
C12 C13 1.398(7) yes
C13 C14 1.386(7) yes
C14 C15 1.407(7) yes
C15 C16 1.388(7) yes
C16 C17 1.522(6) yes
C17 C18 1.534(6) yes
C17 C24 1.540(6) yes
C18 C19 1.392(7) yes
C18 C23 1.386(7) yes
C19 C20 1.393(7) yes
C20 C21 1.369(8) yes
C21 C22 1.394(8) yes
C22 C23 1.396(7) yes
C24 C25 1.388(6) yes
C24 C29 1.404(6) yes
C25 C26 1.399(7) yes
C26 C27 1.383(7) yes
C27 C28 1.375(7) yes
C28 C29 1.393(7) yes
C30 C31 1.463(7) yes
N1 H1 0.970 no
N1 H2 0.970 no
C6 H3 0.960 no
C6 H4 0.960 no
C6 H5 0.960 no
C7 H6 0.960 no
C7 H7 0.960 no
C7 H8 0.960 no
C8 H9 0.960 no
C8 H10 0.960 no
C8 H11 0.960 no
C9 H12 0.960 no
C9 H13 0.960 no
C9 H14 0.960 no
C10 H15 0.960 no
C10 H16 0.960 no
C10 H17 0.960 no
C12 H18 0.930 no
C13 H19 0.930 no
C14 H20 0.930 no
C15 H21 0.930 no
C19 H22 0.930 no
C20 H23 0.930 no
C21 H24 0.930 no
C22 H25 0.930 no
C23 H26 0.930 no
C25 H27 0.930 no
C26 H28 0.930 no
C27 H29 0.930 no
C28 H30 0.930 no
C29 H31 0.930 no
C31 H32 0.960 no
C31 H33 0.960 no
C31 H34 0.960 no

loop_
_geom_contact_atom_site_label_1
_geom_contact_atom_site_label_2
_geom_contact_distance
_geom_contact_publ_flag
_geom_contact_site_symmetry_2
N1 C7 3.530(7) no .
N1 C19 2.906(6) no .
N1 C29 2.986(6) no .
N2 C8 3.500(7) no .
N2 C9 3.512(8) no .
N2 C12 3.509(6) no .
C6 C7 3.216(8) no .
C6 C10 3.115(8) no .
C6 C18 3.480(7) no .
C6 C19 3.549(8) no .
C6 C23 3.512(7) no .
C7 C8 3.209(8) no .
C8 C9 3.185(9) no .
C9 C10 3.213(8) no .
C10 C11 3.517(7) no .
C10 C12 3.400(7) no .
C11 C14 2.822(7) no .
C11 C18 3.308(6) no .
C11 C23 3.597(6) no .
C12 C15 2.769(7) no .
C13 C16 2.777(7) no .
C15 C18 3.344(7) no .
C15 C23 3.296(7) no .
C15 C24 2.966(7) no .
C15 C29 3.366(7) no .
C16 C23 2.872(6) no .
C16 C29 3.091(7) no .
C18 C21 2.807(7) no .
C18 C25 2.868(6) no .
C19 C22 2.750(7) no .
C19 C24 3.211(7) no .
C19 C25 3.225(7) no .
C20 C23 2.773(7) no .
C23 C24 3.508(6) no .
C24 C27 2.798(7) no .
C25 C28 2.780(7) no .
C26 C29 2.765(7) no .
F1 N1 3.435(8) no .
F1 C29 3.402(8) no .
F1 C30 3.536(9) no .
F2 N2 3.566(6) no .
F2 C6 3.347(7) no 8_456
F2 C30 3.222(7) no .
F2 C31 3.266(7) no .
F3 N1 3.096(9) no .
F3 C7 3.267(8) no .
F4 C4 3.541(9) no 2_555
F4 C5 3.248(9) no 2_555
F4 C10 3.177(10) no 2_555
F4 C31 3.209(8) no 7_556
F5 C7 3.249(9) no 8_456
F5 C9 3.473(9) no 7_556
F5 C20 3.434(9) no 8_456
F6 C26 3.329(8) no 3_565
F6 C27 3.490(9) no 3_565
N1 F1 3.435(8) no .
N1 F3 3.096(9) no .
N2 F2 3.566(6) no .
C1 C31 3.597(8) no 8_556
C2 C31 3.400(7) no 8_556
C4 F4 3.541(9) no 2_545
C5 F4 3.248(9) no 2_545
C6 F2 3.347(7) no 8_556
C7 F3 3.267(8) no .
C7 F5 3.249(9) no 8_556
C8 C23 3.535(7) no 4_565
C9 F5 3.473(9) no 7_546
C10 F4 3.177(10) no 2_545
C10 C25 3.515(7) no 2_545
C10 C26 3.553(8) no 2_545
C20 F5 3.434(9) no 8_556
C23 C8 3.535(7) no 4_564
C25 C10 3.515(7) no 2_555
C26 F6 3.329(8) no 3_564
C26 C10 3.553(8) no 2_555
C27 F6 3.490(9) no 3_564
C27 C30 3.447(7) no 5_566
C27 C31 3.382(8) no 5_566
C28 C30 3.484(7) no 5_566
C29 F1 3.402(8) no .
C30 F1 3.536(9) no .
C30 F2 3.222(7) no .
C30 C27 3.447(7) no 5_566
C30 C28 3.484(7) no 5_566
C31 F2 3.266(7) no .
C31 F4 3.209(8) no 7_546
C31 C1 3.597(8) no 8_456
C31 C2 3.400(7) no 8_456
C31 C27 3.382(8) no 5_566
Rh1 H3 3.3814 no .
Rh1 H6 3.5781 no .
Rh1 H8 3.3722 no .
Rh1 H9 3.3303 no .
Rh1 H14 3.2930 no .
Rh1 H15 3.3289 no .
Rh1 H18 3.1498 no .
N1 H8 3.0976 no .
N1 H22 2.6462 no .
N1 H31 2.8021 no .
N2 H1 2.8201 no .
N2 H9 3.2038 no .
N2 H10 3.5002 no .
N2 H13 3.4722 no .
N2 H14 3.2657 no .
N2 H18 3.5310 no .
N2 H32 3.0305 no .
N2 H33 3.0617 no .
N2 H34 3.0286 no .
C1 H6 3.3773 no .
C1 H7 2.9918 no .
C1 H8 2.7592 no .
C1 H15 3.2022 no .
C1 H16 2.6341 no .
C1 H17 3.1753 no .
C2 H2 3.3304 no .
C2 H3 3.3124 no .
C2 H4 2.7216 no .
C2 H5 3.1610 no .
C2 H9 2.8360 no .
C2 H10 3.3360 no .
C2 H11 2.8306 no .
C3 H6 2.7000 no .
C3 H7 3.0928 no .
C3 H8 3.2701 no .
C3 H12 3.1911 no .
C3 H13 2.6816 no .
C3 H14 3.2587 no .
C4 H9 3.2261 no .
C4 H10 2.6853 no .
C4 H11 3.2202 no .
C4 H15 2.8580 no .
C4 H16 3.3565 no .
C4 H17 2.8631 no .
C5 H3 2.8291 no .
C5 H4 3.3504 no .
C5 H5 2.8313 no .
C5 H12 2.8507 no .
C5 H13 3.3535 no .
C5 H14 2.8567 no .
C5 H18 3.2776 no .
C6 H7 3.3528 no .
C6 H8 3.0195 no .
C6 H16 2.6745 no .
C7 H2 3.1342 no .
C7 H4 2.8037 no .
C7 H9 3.1714 no .
C7 H11 3.1813 no .
C7 H22 3.4964 no .
C8 H6 2.8477 no .
C8 H13 2.7483 no .
C9 H10 2.7540 no .
C9 H15 3.1784 no .
C9 H17 3.1949 no .
C10 H3 3.0370 no .
C10 H5 3.1063 no .
C10 H12 3.1785 no .
C10 H14 3.1946 no .
C10 H18 2.9429 no .
C11 H1 3.0875 no .
C11 H2 3.4777 no .
C11 H3 3.5699 no .
C11 H15 3.1052 no .
C11 H19 3.2709 no .
C11 H21 3.2636 no .
C11 H26 3.2474 no .
C12 H15 2.6665 no .
C12 H20 3.2558 no .
C13 H21 3.2454 no .
C14 H18 3.2445 no .
C14 H26 3.4540 no .
C15 H19 3.2473 no .
C15 H26 2.6555 no .
C15 H31 3.2938 no .
C16 H1 2.7010 no .
C16 H2 3.1236 no .
C16 H18 3.2313 no .
C16 H20 3.2606 no .
C16 H26 2.5152 no .
C16 H31 2.8988 no .
C17 H21 2.6951 no .
C17 H22 2.6643 no .
C17 H26 2.6999 no .
C17 H27 2.7245 no .
C17 H31 2.6552 no .
C18 H1 3.1086 no .
C18 H2 2.3185 no .
C18 H3 2.9991 no .
C18 H4 3.2535 no .
C18 H21 3.3986 no .
C18 H23 3.2664 no .
C18 H25 3.2537 no .
C18 H27 2.4910 no .
C19 H1 3.5241 no .
C19 H2 2.2719 no .
C19 H3 3.3757 no .
C19 H4 2.9604 no .
C19 H8 2.9471 no .
C19 H24 3.2318 no .
C19 H26 3.2216 no .
C19 H27 2.7151 no .
C20 H2 3.5968 no .
C20 H3 3.5612 no .
C20 H4 2.9544 no .
C20 H8 3.5030 no .
C20 H25 3.2243 no .
C20 H27 3.4724 no .
C21 H3 3.3827 no .
C21 H4 3.2217 no .
C21 H22 3.2219 no .
C21 H26 3.2579 no .
C22 H3 2.9784 no .
C22 H4 3.4723 no .
C22 H23 3.2295 no .
C23 H3 2.7513 no .
C23 H4 3.4721 no .
C23 H21 3.3508 no .
C23 H22 3.2203 no .
C23 H24 3.2605 no .
C23 H27 3.1180 no .
C24 H1 2.2001 no .
C24 H2 2.5955 no .
C24 H21 2.6774 no .
C24 H22 3.1422 no .
C24 H28 3.2573 no .
C24 H30 3.2720 no .
C25 H1 3.4184 no .
C25 H2 3.4131 no .
C25 H21 3.2540 no .
C25 H22 3.2272 no .
C25 H29 3.2501 no .
C25 H31 3.2341 no .
C26 H30 3.2340 no .
C27 H27 3.2480 no .
C27 H31 3.2302 no .
C28 H1 3.5057 no .
C28 H28 3.2309 no .
C29 H1 2.2749 no .
C29 H2 3.3015 no .
C29 H21 3.1308 no .
C29 H27 3.2377 no .
C29 H29 3.2315 no .
C30 H1 3.4169 no .
C30 H9 3.5788 no .
H1 H22 3.1368 no .
H1 H31 2.0207 no .
H2 H6 3.2341 no .
H2 H8 2.5214 no .
H2 H22 1.7957 no .
H2 H27 3.5285 no .
H2 H31 3.3410 no .
H3 H15 3.5606 no .
H3 H16 2.4281 no .
H3 H25 3.3875 no .
H3 H26 3.0432 no .
H4 H7 2.8797 no .
H4 H8 2.4214 no .
H4 H22 3.3339 no .
H4 H23 3.3070 no .
H5 H16 2.5893 no .
H5 H17 3.4704 no .
H6 H9 2.5983 no .
H6 H11 2.7896 no .
H7 H11 3.3857 no .
H8 H22 2.5676 no .
H8 H23 3.5323 no .
H9 H13 3.3816 no .
H10 H12 3.3346 no .
H10 H13 2.0877 no .
H10 H14 3.4249 no .
H11 H13 3.3722 no .
H12 H15 3.2510 no .
H12 H17 2.8736 no .
H14 H15 2.8732 no .
H14 H17 3.2949 no .
H14 H18 2.9800 no .
H15 H18 2.0947 no .
H16 H18 3.3675 no .
H18 H19 2.3200 no .
H19 H20 2.3211 no .
H20 H21 2.3370 no .
H21 H26 2.7859 no .
H21 H27 3.4961 no .
H21 H31 3.2932 no .
H22 H23 2.3113 no .
H22 H27 2.9051 no .
H23 H24 2.2994 no .
H24 H25 2.3259 no .
H25 H26 2.3268 no .
H26 H27 3.5278 no .
H27 H28 2.3298 no .
H28 H29 2.3137 no .
H29 H30 2.3028 no .
H30 H31 2.3207 no .
Sb1 H17 3.5099 no 2_555
F1 H1 2.6204 no .
F1 H2 3.5549 no .
F1 H7 3.3498 no 8_456
F1 H17 3.1652 no 2_555
F1 H20 3.2468 no 5_566
F1 H31 3.0559 no .
F1 H32 3.2394 no .
F2 H4 2.8060 no 8_456
F2 H5 3.0217 no 8_456
F2 H7 3.2227 no 8_456
F2 H9 2.7430 no .
F2 H25 2.7796 no 4_565
F2 H32 3.1241 no .
F2 H34 2.9593 no .
F3 H1 2.9239 no .
F3 H2 2.7773 no .
F3 H6 2.5521 no .
F3 H8 3.2485 no .
F3 H9 2.9202 no .
F3 H12 2.6999 no 2_555
F3 H17 3.0494 no 2_555
F4 H12 3.1553 no 2_555
F4 H16 3.5712 no 2_555
F4 H17 2.4383 no 2_555
F4 H33 2.7092 no 7_556
F4 H34 2.8755 no 7_556
F5 H4 3.3468 no 8_456
F5 H7 2.8129 no 8_456
F5 H8 2.8206 no 8_456
F5 H13 3.2677 no 7_556
F5 H14 2.9024 no 7_556
F5 H20 3.3734 no 5_566
F5 H23 2.8165 no 8_456
F6 H23 3.2210 no 8_456
F6 H24 3.4536 no 8_456
F6 H25 3.0110 no 4_565
F6 H26 3.2836 no 4_565
F6 H28 2.6253 no 3_565
F6 H29 2.9582 no 3_565
N2 H30 3.4186 no 5_566
C1 H32 3.5681 no 8_556
C1 H34 2.8977 no 8_556
C2 H32 3.0341 no 8_556
C2 H33 3.5804 no 8_556
C2 H34 3.0640 no 8_556
C3 H32 3.5962 no 8_556
C5 H34 3.4002 no 8_556
C6 H24 3.0851 no 5_666
C6 H25 3.2361 no 5_666
C6 H34 2.9957 no 8_556
C7 H12 3.4656 no 2_555
C7 H20 3.2969 no 4_565
C7 H21 3.2929 no 4_565
C7 H32 2.9758 no 8_556
C7 H34 3.5313 no 8_556
C8 H26 3.4053 no 4_565
C8 H27 3.3207 no 4_565
C9 H8 3.5039 no 2_545
C9 H20 3.4481 no 3_555
C9 H22 3.4468 no 2_545
C10 H22 3.3449 no 2_545
C11 H30 3.0797 no 5_566
C12 H23 3.3586 no 2_545
C12 H27 3.3429 no 2_545
C12 H30 2.9301 no 5_566
C13 H27 3.1965 no 2_545
C13 H28 3.5685 no 2_545
C13 H30 2.8598 no 5_566
C14 H6 3.4312 no 4_564
C14 H7 3.4637 no 4_564
C14 H13 3.5242 no 3_554
C14 H30 2.9254 no 5_566
C15 H6 3.4256 no 4_564
C15 H7 3.4514 no 4_564
C15 H11 3.5323 no 4_564
C15 H30 3.0451 no 5_566
C16 H30 3.1242 no 5_566
C18 H11 3.4731 no 4_564
C19 H14 3.4555 no 2_555
C19 H15 3.2701 no 2_555
C19 H18 2.9409 no 2_555
C20 H18 2.9171 no 2_555
C20 H19 3.3363 no 2_555
C20 H29 3.2682 no 6_566
C21 H3 3.4137 no 5_666
C21 H5 3.3499 no 5_666
C21 H19 3.5251 no 2_555
C21 H25 3.2488 no 5_666
C21 H29 3.5278 no 6_566
C22 H5 3.4032 no 5_666
C22 H9 3.4076 no 4_564
C22 H11 3.4625 no 4_564
C22 H24 3.2519 no 5_666
C23 H9 3.3919 no 4_564
C23 H11 2.9804 no 4_564
C24 H15 3.3956 no 2_555
C25 H11 3.0156 no 4_564
C25 H15 2.9423 no 2_555
C25 H16 3.4073 no 2_555
C25 H18 3.5141 no 2_555
C25 H19 3.5237 no 2_555
C25 H33 3.4731 no 5_566
C26 H15 3.2322 no 2_555
C26 H16 3.0736 no 2_555
C26 H33 2.7707 no 5_566
C27 H16 3.2411 no 2_555
C27 H23 3.4761 no 6_466
C27 H33 2.6998 no 5_566
C28 H31 3.3896 no 5_566
C28 H33 3.3299 no 5_566
C29 H31 3.2117 no 5_566
C30 H29 3.3744 no 5_566
C30 H30 3.4299 no 5_566
C31 H5 3.4132 no 8_456
C31 H7 3.0208 no 8_456
C31 H29 3.4998 no 5_566
H1 F1 2.6204 no .
H1 F3 2.9239 no .
H1 H17 3.3647 no 2_555
H2 F1 3.5549 no .
H2 F3 2.7773 no .
H2 H15 3.2650 no 2_555
H2 H17 3.1518 no 2_555
H3 C21 3.4137 no 5_666
H3 H24 2.6186 no 5_666
H3 H25 3.3243 no 5_666
H4 F2 2.8060 no 8_556
H4 F5 3.3468 no 8_556
H4 H24 3.4462 no 5_666
H4 H25 2.9961 no 5_666
H4 H34 3.2081 no 8_556
H5 F2 3.0217 no 8_556
H5 C21 3.3499 no 5_666
H5 C22 3.4032 no 5_666
H5 C31 3.4132 no 8_556
H5 H24 2.7674 no 5_666
H5 H25 2.8634 no 5_666
H5 H34 2.4853 no 8_556
H6 F3 2.5521 no .
H6 C14 3.4312 no 4_565
H6 C15 3.4256 no 4_565
H6 H12 3.0276 no 2_555
H6 H20 2.9591 no 4_565
H6 H21 2.9404 no 4_565
H6 H32 3.4780 no 8_556
H7 F1 3.3498 no 8_556
H7 F2 3.2227 no 8_556
H7 F5 2.8129 no 8_556
H7 C14 3.4637 no 4_565
H7 C15 3.4514 no 4_565
H7 C31 3.0208 no 8_556
H7 H20 2.8518 no 4_565
H7 H21 2.8211 no 4_565
H7 H32 2.2301 no 8_556
H7 H33 3.5613 no 8_556
H7 H34 3.0197 no 8_556
H8 F3 3.2485 no .
H8 F5 2.8206 no 8_556
H8 C9 3.5039 no 2_555
H8 H12 3.0797 no 2_555
H8 H14 3.1291 no 2_555
H9 F2 2.7430 no .
H9 F3 2.9202 no .
H9 C22 3.4076 no 4_565
H9 C23 3.3919 no 4_565
H9 H25 3.1607 no 4_565
H9 H26 3.1400 no 4_565
H10 H19 2.9552 no 3_555
H10 H27 3.2140 no 4_565
H11 C15 3.5323 no 4_565
H11 C18 3.4731 no 4_565
H11 C22 3.4625 no 4_565
H11 C23 2.9804 no 4_565
H11 C25 3.0156 no 4_565
H11 H21 2.8350 no 4_565
H11 H26 2.8390 no 4_565
H11 H27 2.5878 no 4_565
H12 F3 2.6999 no 2_545
H12 F4 3.1553 no 2_545
H12 C7 3.4656 no 2_545
H12 H6 3.0276 no 2_545
H12 H8 3.0797 no 2_545
H12 H20 3.2488 no 3_555
H12 H22 3.3524 no 2_545
H13 F5 3.2677 no 7_546
H13 C14 3.5243 no 3_555
H13 H19 3.3010 no 3_555
H13 H20 2.8467 no 3_555
H14 F5 2.9024 no 7_546
H14 C19 3.4555 no 2_545
H14 H8 3.1291 no 2_545
H14 H22 2.7271 no 2_545
H14 H23 3.0931 no 2_545
H15 C19 3.2701 no 2_545
H15 C24 3.3956 no 2_545
H15 C25 2.9423 no 2_545
H15 C26 3.2322 no 2_545
H15 H2 3.2650 no 2_545
H15 H22 2.5894 no 2_545
H15 H27 3.0047 no 2_545
H15 H28 3.4676 no 2_545
H16 F4 3.5712 no 2_545
H16 C25 3.4073 no 2_545
H16 C26 3.0736 no 2_545
H16 C27 3.2411 no 2_545
H16 H24 3.4741 no 5_666
H16 H28 3.2844 no 2_545
H16 H29 3.5246 no 2_545
H17 Sb1 3.5099 no 2_545
H17 F1 3.1652 no 2_545
H17 F3 3.0494 no 2_545
H17 F4 2.4383 no 2_545
H17 H1 3.3647 no 2_545
H17 H2 3.1518 no 2_545
H17 H22 3.2887 no 2_545
H18 C19 2.9409 no 2_545
H18 C20 2.9171 no 2_545
H18 C25 3.5141 no 2_545
H18 H22 2.7063 no 2_545
H18 H23 2.6934 no 2_545
H18 H27 2.9938 no 2_545
H18 H30 3.4247 no 5_566
H19 C20 3.3363 no 2_545
H19 C21 3.5251 no 2_545
H19 C25 3.5237 no 2_545
H19 H10 2.9552 no 3_554
H19 H13 3.3010 no 3_554
H19 H23 3.5005 no 2_545
H19 H27 2.7097 no 2_545
H19 H28 3.5357 no 2_545
H19 H30 3.3447 no 5_566
H20 F1 3.2468 no 5_566
H20 F5 3.3734 no 5_566
H20 C7 3.2969 no 4_564
H20 C9 3.4481 no 3_554
H20 H6 2.9591 no 4_564
H20 H7 2.8518 no 4_564
H20 H12 3.2488 no 3_554
H20 H13 2.8467 no 3_554
H20 H30 3.4193 no 5_566
H21 C7 3.2929 no 4_564
H21 H6 2.9404 no 4_564
H21 H7 2.8211 no 4_564
H21 H11 2.8350 no 4_564
H21 H30 3.5930 no 5_566
H21 H32 2.9175 no 5_566
H22 C9 3.4468 no 2_555
H22 C10 3.3449 no 2_555
H22 H12 3.3524 no 2_555
H22 H14 2.7271 no 2_555
H22 H15 2.5894 no 2_555
H22 H17 3.2887 no 2_555
H22 H18 2.7063 no 2_555
H23 F5 2.8165 no 8_556
H23 F6 3.2210 no 8_556
H23 C12 3.3586 no 2_555
H23 C27 3.4761 no 6_566
H23 H14 3.0931 no 2_555
H23 H18 2.6934 no 2_555
H23 H19 3.5005 no 2_555
H23 H29 2.5584 no 6_566
H24 F6 3.4536 no 8_556
H24 C6 3.0851 no 5_666
H24 C22 3.2519 no 5_666
H24 H3 2.6186 no 5_666
H24 H4 3.4462 no 5_666
H24 H5 2.7674 no 5_666
H24 H16 3.4741 no 5_666
H24 H25 2.9570 no 5_666
H24 H29 3.0794 no 6_566
H25 F2 2.7796 no 4_564
H25 F6 3.0110 no 4_564
H25 C6 3.2361 no 5_666
H25 C21 3.2488 no 5_666
H25 H3 3.3243 no 5_666
H25 H4 2.9961 no 5_666
H25 H5 2.8634 no 5_666
H25 H9 3.1607 no 4_564
H25 H24 2.9570 no 5_666
H26 F6 3.2836 no 4_564
H26 C8 3.4053 no 4_564
H26 H9 3.1400 no 4_564
H26 H11 2.8390 no 4_564
H27 C8 3.3207 no 4_564
H27 C12 3.3429 no 2_555
H27 C13 3.1965 no 2_555
H27 H10 3.2140 no 4_564
H27 H11 2.5878 no 4_564
H27 H15 3.0047 no 2_555
H27 H18 2.9938 no 2_555
H27 H19 2.7097 no 2_555
H28 F6 2.6253 no 3_564
H28 C13 3.5685 no 2_555
H28 H15 3.4676 no 2_555
H28 H16 3.2844 no 2_555
H28 H19 3.5357 no 2_555
H28 H33 2.9063 no 5_566
H29 F6 2.9582 no 3_564
H29 C20 3.2682 no 6_466
H29 C21 3.5278 no 6_466
H29 C30 3.3744 no 5_566
H29 C31 3.4998 no 5_566
H29 H16 3.5246 no 2_555
H29 H23 2.5584 no 6_466
H29 H24 3.0794 no 6_466
H29 H33 2.8128 no 5_566
H30 N2 3.4186 no 5_566
H30 C11 3.0797 no 5_566
H30 C12 2.9301 no 5_566
H30 C13 2.8598 no 5_566
H30 C14 2.9254 no 5_566
H30 C15 3.0451 no 5_566
H30 C16 3.1242 no 5_566
H30 C30 3.4299 no 5_566
H30 H18 3.4247 no 5_566
H30 H19 3.3447 no 5_566
H30 H20 3.4193 no 5_566
H30 H21 3.5930 no 5_566
H30 H31 3.0619 no 5_566
H31 F1 3.0559 no .
H31 C28 3.3896 no 5_566
H31 C29 3.2117 no 5_566
H31 H30 3.0619 no 5_566
H31 H31 2.7124 no 5_566
H32 F1 3.2394 no .
H32 F2 3.1241 no .
H32 C1 3.5681 no 8_456
H32 C2 3.0341 no 8_456
H32 C3 3.5962 no 8_456
H32 C7 2.9758 no 8_456
H32 H6 3.4780 no 8_456
H32 H7 2.2301 no 8_456
H32 H21 2.9175 no 5_566
H33 F4 2.7092 no 7_546
H33 C2 3.5804 no 8_456
H33 C25 3.4731 no 5_566
H33 C26 2.7707 no 5_566
H33 C27 2.6998 no 5_566
H33 C28 3.3299 no 5_566
H33 H7 3.5613 no 8_456
H33 H28 2.9063 no 5_566
H33 H29 2.8128 no 5_566
H34 F2 2.9593 no .
H34 F4 2.8755 no 7_546
H34 C1 2.8977 no 8_456
H34 C2 3.0640 no 8_456
H34 C5 3.4002 no 8_456
H34 C6 2.9957 no 8_456
H34 C7 3.5313 no 8_456
H34 H4 3.2081 no 8_456
H34 H5 2.4853 no 8_456
H34 H7 3.0197 no 8_456

loop_
_geom_torsion_atom_site_label_1
_geom_torsion_atom_site_label_2
_geom_torsion_atom_site_label_3
_geom_torsion_atom_site_label_4
_geom_torsion
_geom_torsion_publ_flag
N2 Rh1 N1 C17 -113.5(3) no
N1 Rh1 C1 C2 82.70(19) no
N1 Rh1 C1 C5 -163.51(16) no
N1 Rh1 C1 C6 -42.6(4) no
C1 Rh1 N1 C17 81.3(3) no
N1 Rh1 C2 C1 -107.13(18) no
N1 Rh1 C2 C3 133.03(18) no
N1 Rh1 C2 C7 8.9(4) no
C2 Rh1 N1 C17 121.1(3) no
N1 Rh1 C3 C2 -58.2(3) no
N1 Rh1 C3 C4 -177.57(14) no
N1 Rh1 C3 C8 64.3(4) no
C3 Rh1 N1 C17 151.8(2) no
N1 Rh1 C5 C1 27.7(4) no
N1 Rh1 C5 C4 147.7(2) no
N1 Rh1 C5 C10 -89.5(4) no
C5 Rh1 N1 C17 63.5(4) no
N1 Rh1 C11 C12 -165.3(4) no
N1 Rh1 C11 C16 9.7(3) no
C11 Rh1 N1 C17 -25.3(2) no
N2 Rh1 C1 C2 -49.8(6) no
N2 Rh1 C1 C5 64.0(6) no
N2 Rh1 C1 C6 -175.1(3) no
N2 Rh1 C2 C1 161.00(15) no
N2 Rh1 C2 C3 41.2(3) no
N2 Rh1 C2 C7 -83.0(4) no
N2 Rh1 C3 C2 -147.4(2) no
N2 Rh1 C3 C4 93.27(19) no
N2 Rh1 C3 C8 -24.9(4) no
N2 Rh1 C4 C3 -91.25(19) no
N2 Rh1 C4 C5 152.65(19) no
N2 Rh1 C4 C9 30.2(4) no
N2 Rh1 C5 C1 -156.24(16) no
N2 Rh1 C5 C4 -36.2(3) no
N2 Rh1 C5 C10 86.6(4) no
N2 Rh1 C11 C12 -78.8(3) no
N2 Rh1 C11 C16 96.2(3) no
C1 Rh1 C2 C1 0.00(19) no
C1 Rh1 C2 C3 -119.8(4) no
C1 Rh1 C2 C7 116.0(5) no
C2 Rh1 C1 C2 0.00(19) no
C2 Rh1 C1 C5 113.8(4) no
C2 Rh1 C1 C6 -125.3(5) no
C1 Rh1 C3 C2 37.81(19) no
C1 Rh1 C3 C4 -81.5(2) no
C1 Rh1 C3 C8 160.3(5) no
C3 Rh1 C1 C2 -34.75(18) no
C3 Rh1 C1 C5 79.0(3) no
C3 Rh1 C1 C6 -160.1(5) no
C1 Rh1 C4 C3 79.3(2) no
C1 Rh1 C4 C5 -36.82(18) no
C1 Rh1 C4 C9 -159.3(4) no
C4 Rh1 C1 C2 -77.9(2) no
C4 Rh1 C1 C5 35.86(18) no
C4 Rh1 C1 C6 156.8(5) no
C1 Rh1 C5 C1 0.0(2) no
C1 Rh1 C5 C4 120.1(4) no
C1 Rh1 C5 C10 -117.1(5) no
C5 Rh1 C1 C2 -113.8(4) no
C5 Rh1 C1 C5 0.00(19) no
C5 Rh1 C1 C6 120.9(5) no
C1 Rh1 C11 C12 89.5(4) no
C1 Rh1 C11 C16 -95.5(3) no
C11 Rh1 C1 C2 166.13(16) no
C11 Rh1 C1 C5 -80.1(2) no
C11 Rh1 C1 C6 40.8(4) no
C2 Rh1 C3 C2 0.0(2) no
C2 Rh1 C3 C4 -119.3(4) no
C2 Rh1 C3 C8 122.5(5) no
C3 Rh1 C2 C1 119.8(4) no
C3 Rh1 C2 C3 0.0(3) no
C3 Rh1 C2 C7 -124.2(5) no
C2 Rh1 C4 C3 35.21(18) no
C2 Rh1 C4 C5 -80.9(2) no
C2 Rh1 C4 C9 156.6(4) no
C4 Rh1 C2 C1 82.2(2) no
C4 Rh1 C2 C3 -37.66(19) no
C4 Rh1 C2 C7 -161.8(4) no
C2 Rh1 C5 C1 -40.42(18) no
C2 Rh1 C5 C4 79.6(2) no
C2 Rh1 C5 C10 -157.6(4) no
C5 Rh1 C2 C1 39.76(18) no
C5 Rh1 C2 C3 -80.1(3) no
C5 Rh1 C2 C7 155.8(4) no
C2 Rh1 C11 C12 105.7(4) no
C2 Rh1 C11 C16 -79.3(4) no
C11 Rh1 C2 C1 -24.5(4) no
C11 Rh1 C2 C3 -144.3(3) no
C11 Rh1 C2 C7 91.5(4) no
C3 Rh1 C4 C3 0.0(2) no
C3 Rh1 C4 C5 -116.1(4) no
C3 Rh1 C4 C9 121.4(5) no
C4 Rh1 C3 C2 119.3(4) no
C4 Rh1 C3 C4 0.0(2) no
C4 Rh1 C3 C8 -118.2(5) no
C3 Rh1 C5 C1 -81.1(2) no
C3 Rh1 C5 C4 39.00(19) no
C3 Rh1 C5 C10 161.8(4) no
C5 Rh1 C3 C2 81.3(3) no
C5 Rh1 C3 C4 -38.01(18) no
C5 Rh1 C3 C8 -156.2(5) no
C3 Rh1 C11 C12 21.9(7) no
C3 Rh1 C11 C16 -163.1(4) no
C11 Rh1 C3 C2 113.5(5) no
C11 Rh1 C3 C4 -5.8(6) no
C11 Rh1 C3 C8 -124.0(5) no
C4 Rh1 C5 C1 -120.1(4) no
C4 Rh1 C5 C4 -0.0(2) no
C4 Rh1 C5 C10 122.8(5) no
C5 Rh1 C4 C3 116.1(4) no
C5 Rh1 C4 C5 0.0(2) no
C5 Rh1 C4 C9 -122.5(5) no
C4 Rh1 C11 C12 17.6(4) no
C4 Rh1 C11 C16 -167.4(3) no
C11 Rh1 C4 C3 177.64(16) no
C11 Rh1 C4 C5 61.5(3) no
C11 Rh1 C4 C9 -60.9(4) no
C5 Rh1 C11 C12 50.7(4) no
C5 Rh1 C11 C16 -134.3(3) no
C11 Rh1 C5 C1 109.71(19) no
C11 Rh1 C5 C4 -130.21(19) no
C11 Rh1 C5 C10 -7.4(4) no
Rh1 N1 C17 C16 33.9(4) no
Rh1 N1 C17 C18 -84.8(3) no
Rh1 N1 C17 C24 154.1(2) no
Rh1 C1 C2 Rh1 0.000(10) no
Rh1 C1 C2 C3 60.6(3) no
Rh1 C1 C2 C7 -117.5(4) no
Rh1 C1 C5 Rh1 0.000(11) no
Rh1 C1 C5 C4 -59.2(3) no
Rh1 C1 C5 C10 121.7(4) no
C2 C1 C5 Rh1 65.3(3) no
C2 C1 C5 C4 6.0(5) no
C2 C1 C5 C10 -173.0(4) no
C5 C1 C2 Rh1 -64.8(3) no
C5 C1 C2 C3 -4.1(5) no
C5 C1 C2 C7 177.7(4) no
C6 C1 C2 Rh1 130.1(5) no
C6 C1 C2 C3 -169.2(4) no
C6 C1 C2 C7 12.6(7) no
C6 C1 C5 Rh1 -129.1(5) no
C6 C1 C5 C4 171.7(4) no
C6 C1 C5 C10 -7.4(7) no
Rh1 C2 C3 Rh1 0.0 no
Rh1 C2 C3 C4 58.7(3) no
Rh1 C2 C3 C8 -121.5(5) no
C1 C2 C3 Rh1 -58.0(4) no
C1 C2 C3 C4 0.7(5) no
C1 C2 C3 C8 -179.5(4) no
C7 C2 C3 Rh1 120.1(5) no
C7 C2 C3 C4 178.8(5) no
C7 C2 C3 C8 -1.4(8) no
Rh1 C3 C4 Rh1 0.0 no
Rh1 C3 C4 C5 63.8(3) no
Rh1 C3 C4 C9 -122.9(5) no
C2 C3 C4 Rh1 -60.7(4) no
C2 C3 C4 C5 3.1(6) no
C2 C3 C4 C9 176.4(4) no
C8 C3 C4 Rh1 119.5(5) no
C8 C3 C4 C5 -176.7(5) no
C8 C3 C4 C9 -3.5(8) no
Rh1 C4 C5 Rh1 0.000(11) no
Rh1 C4 C5 C1 58.6(3) no
Rh1 C4 C5 C10 -122.4(5) no
C3 C4 C5 Rh1 -64.3(4) no
C3 C4 C5 C1 -5.7(5) no
C3 C4 C5 C10 173.3(4) no
C9 C4 C5 Rh1 122.5(6) no
C9 C4 C5 C1 -178.9(5) no
C9 C4 C5 C10 0.1(8) no
Rh1 C11 C12 C13 174.8(3) no
Rh1 C11 C16 C15 -174.6(3) no
Rh1 C11 C16 C17 7.7(5) no
C12 C11 C16 C15 0.8(6) no
C12 C11 C16 C17 -176.9(4) no
C16 C11 C12 C13 -0.1(6) no
C11 C12 C13 C14 -0.1(7) no
C12 C13 C14 C15 -0.3(7) no
C13 C14 C15 C16 0.9(7) no
C14 C15 C16 C11 -1.2(7) no
C14 C15 C16 C17 176.4(4) no
C11 C16 C17 N1 -26.8(5) no
C11 C16 C17 C18 89.7(5) no
C11 C16 C17 C24 -144.5(4) no
C15 C16 C17 N1 155.5(4) no
C15 C16 C17 C18 -87.9(5) no
C15 C16 C17 C24 37.8(5) no
N1 C17 C18 C19 -46.1(5) no
N1 C17 C18 C23 135.9(4) no
N1 C17 C24 C25 123.6(4) no
N1 C17 C24 C29 -55.8(5) no
C16 C17 C18 C19 -160.5(4) no
C16 C17 C18 C23 21.6(6) no
C16 C17 C24 C25 -121.1(4) no
C16 C17 C24 C29 59.4(5) no
C18 C17 C24 C25 4.5(6) no
C18 C17 C24 C29 -174.9(4) no
C24 C17 C18 C19 73.3(5) no
C24 C17 C18 C23 -104.7(5) no
C17 C18 C19 C20 -177.2(4) no
C17 C18 C23 C22 176.4(4) no
C19 C18 C23 C22 -1.6(7) no
C23 C18 C19 C20 0.8(7) no
C18 C19 C20 C21 0.0(7) no
C19 C20 C21 C22 -0.1(8) no
C20 C21 C22 C23 -0.7(8) no
C21 C22 C23 C18 1.5(7) no
C17 C24 C25 C26 -178.7(4) no
C17 C24 C29 C28 178.4(4) no
C25 C24 C29 C28 -1.1(7) no
C29 C24 C25 C26 0.8(7) no
C24 C25 C26 C27 0.2(7) no
C25 C26 C27 C28 -0.9(7) no
C26 C27 C28 C29 0.6(7) no
C27 C28 C29 C24 0.4(7) no
